data_2103876
loop_
_publ_author_name
'Bowes, Katharine F.'
'Ferguson, George'
'Lough, Alan J.'
'Glidewell, Christopher'

_publ_section_title
;
 The 1:1 adduct of triphenylsilanol and 4,4'-bipyridyl, and three
 pairwise-concomitant triclinic polymorphs of the 4:1 adduct having
 <i>Z</i>' = 0.5, 1 and 4
;
_journal_issue 2
_journal_name_full 'Acta Crystallographica Section B'
_journal_page_first 277
_journal_page_last 286
_journal_paper_doi 10.1107/S0108768103005196
_journal_volume 59
_journal_year 2003
_chemical_formula_moiety 'C18 H16 O Si, C10 H8 N2'
_chemical_formula_sum 'C28 H24 N2 O Si'
_chemical_formula_weight 432.58
_chemical_name_systematic
;
Triphenylsilanol--4,4-bipyridyl (1/1)
;
_space_group_IT_number 2
_symmetry_cell_setting triclinic
_symmetry_space_group_name_Hall '-P 1'
_symmetry_space_group_name_H-M 'P -1'
_atom_sites_solution_hydrogens geom
_atom_sites_solution_primary direct
_atom_sites_solution_secondary difmap
_cell_angle_alpha 83.2841(18)
_cell_angle_beta 89.1384(17)
_cell_angle_gamma 64.6930(10)
_cell_formula_units_Z 2
_cell_length_a 8.9849(3)
_cell_length_b 9.3118(4)
_cell_length_c 15.2451(7)
_cell_measurement_reflns_used 5243
_cell_measurement_temperature 150.0(10)
_cell_measurement_theta_max 27.60
_cell_measurement_theta_min 2.69
_cell_volume 1144.30(8)
_computing_cell_refinement 'DENZO-SMN (Otwinowski & Minor, 1997)'
_computing_data_collection 'Kappa-CCD server software (Nonius, 1997)'
_computing_data_reduction 'DENZO-SMN (Otwinowski & Minor, 1997)'
_computing_molecular_graphics 'PLATON (Spek, 2002)'
_computing_publication_material 'SHELXL-97 (Sheldrick, 1997a) and PRPKAPPA (Ferguson, 1999)'
_computing_structure_refinement 'SHELXL-97 (Sheldrick, 1997a)'
_computing_structure_solution 'SHELXS-97 (Sheldrick, 1997b)'
_diffrn_ambient_temperature 150.0(10)
_diffrn_measured_fraction_theta_full 0.989
_diffrn_measured_fraction_theta_max 0.989
_diffrn_measurement_device_type Kappa-CCD
_diffrn_measurement_method '\f scans, and \w scans with \k offsets'
_diffrn_radiation_monochromator graphite
_diffrn_radiation_source 'fine-focus sealed X-ray tube'
_diffrn_radiation_type 'Mo K\a'
_diffrn_radiation_wavelength 0.71073
_diffrn_reflns_av_R_equivalents 0.071
_diffrn_reflns_av_sigmaI/netI 0.0690
_diffrn_reflns_limit_h_max 11
_diffrn_reflns_limit_h_min -11
_diffrn_reflns_limit_k_max 12
_diffrn_reflns_limit_k_min -12
_diffrn_reflns_limit_l_max 19
_diffrn_reflns_limit_l_min -19
_diffrn_reflns_number 16245
_diffrn_reflns_theta_full 27.60
_diffrn_reflns_theta_max 27.60
_diffrn_reflns_theta_min 2.69
_diffrn_standards_decay_% 0
_exptl_absorpt_coefficient_mu 0.126
_exptl_absorpt_correction_type none
_exptl_crystal_colour colourless
_exptl_crystal_density_diffrn 1.255
_exptl_crystal_density_method 'not measured'
_exptl_crystal_description plate
_exptl_crystal_F_000 456
_exptl_crystal_size_max 0.35
_exptl_crystal_size_mid 0.32
_exptl_crystal_size_min 0.08
_refine_diff_density_max 0.358
_refine_diff_density_min -0.389
_refine_ls_extinction_coef 0.030(5)
_refine_ls_extinction_expression Fc^*^=kFc[1+0.001xFc^2^\l^3^/sin(2\q)]^-1/4^
_refine_ls_extinction_method SHELXL
_refine_ls_goodness_of_fit_ref 1.020
_refine_ls_hydrogen_treatment constr
_refine_ls_matrix_type full
_refine_ls_number_parameters 291
_refine_ls_number_reflns 5243
_refine_ls_number_restraints 0
_refine_ls_restrained_S_all 1.020
_refine_ls_R_factor_all 0.0739
_refine_ls_R_factor_gt 0.0469
_refine_ls_shift/su_max 0.002
_refine_ls_shift/su_mean 0.000
_refine_ls_structure_factor_coef Fsqd
_refine_ls_weighting_details 'w=1/[\s^2^(Fo^2^)+(0.0549P)^2^+0.1806P] where P=(Fo^2^+2Fc^2^)/3'
_refine_ls_weighting_scheme calc
_refine_ls_wR_factor_gt 0.1147
_refine_ls_wR_factor_ref 0.1287
_reflns_number_gt 3778
_reflns_number_total 5243
_reflns_threshold_expression 'I > 2\s(I)'
_cod_data_source_file na0147.cif
_cod_data_source_block I
_cod_database_code 2103876
_cod_database_fobs_code 2103876

loop_
_symmetry_equiv_pos_as_xyz
'x, y, z'
'-x, -y, -z'

loop_
_atom_site_label
_atom_site_fract_x
_atom_site_fract_y
_atom_site_fract_z
_atom_site_U_iso_or_equiv
_atom_site_adp_type
_atom_site_calc_flag
_atom_site_refinement_flags
_atom_site_occupancy
_atom_site_type_symbol
Si1 0.72843(6) 0.21815(5) 0.28416(3) 0.02934(15) Uani d . 1 Si
O1 0.68119(15) 0.20342(14) 0.18389(8) 0.0365(3) Uani d . 1 O
C31 0.9237(2) 0.03629(19) 0.31664(11) 0.0289(4) Uani d . 1 C
C32 1.0488(2) -0.0156(2) 0.25596(12) 0.0362(4) Uani d . 1 C
C33 1.1970(2) -0.1497(2) 0.27754(13) 0.0411(4) Uani d . 1 C
C34 1.2224(2) -0.2352(2) 0.36036(14) 0.0425(5) Uani d . 1 C
C35 1.1009(2) -0.1871(2) 0.42149(13) 0.0442(5) Uani d . 1 C
C36 0.9541(2) -0.0524(2) 0.40029(12) 0.0359(4) Uani d . 1 C
C41 0.7655(2) 0.40072(19) 0.28765(11) 0.0299(4) Uani d . 1 C
C42 0.6568(2) 0.5498(2) 0.24379(12) 0.0366(4) Uani d . 1 C
C43 0.6822(2) 0.6862(2) 0.24488(13) 0.0419(5) Uani d . 1 C
C44 0.8170(2) 0.6779(2) 0.29128(13) 0.0419(5) Uani d . 1 C
C45 0.9276(2) 0.5332(2) 0.33479(13) 0.0432(5) Uani d . 1 C
C46 0.9026(2) 0.3961(2) 0.33249(12) 0.0366(4) Uani d . 1 C
C51 0.5615(2) 0.22478(19) 0.36069(11) 0.0310(4) Uani d . 1 C
C52 0.4797(2) 0.1279(2) 0.35191(13) 0.0381(4) Uani d . 1 C
C53 0.3558(2) 0.1293(2) 0.40740(14) 0.0440(5) Uani d . 1 C
C54 0.3101(2) 0.2276(2) 0.47366(13) 0.0413(4) Uani d . 1 C
C55 0.3888(2) 0.3234(2) 0.48473(14) 0.0425(5) Uani d . 1 C
C56 0.5133(2) 0.3213(2) 0.42892(12) 0.0358(4) Uani d . 1 C
N1 0.38165(18) 0.41941(18) 0.10145(11) 0.0386(4) Uani d . 1 N
C12 0.2686(2) 0.5105(2) 0.15342(13) 0.0411(4) Uani d . 1 C
C13 0.1180(2) 0.6318(2) 0.12270(12) 0.0399(4) Uani d . 1 C
C14 0.0790(2) 0.6625(2) 0.03228(12) 0.0324(4) Uani d . 1 C
C15 0.1956(2) 0.5660(2) -0.02215(12) 0.0365(4) Uani d . 1 C
C16 0.3423(2) 0.4480(2) 0.01449(13) 0.0400(4) Uani d . 1 C
N2 -0.3733(2) 1.0489(2) -0.07656(12) 0.0522(5) Uani d . 1 N
C22 -0.3014(3) 0.9130(2) -0.11265(14) 0.0475(5) Uani d . 1 C
C23 -0.1559(2) 0.7844(2) -0.08010(13) 0.0403(4) Uani d . 1 C
C24 -0.0793(2) 0.7942(2) -0.00452(12) 0.0343(4) Uani d . 1 C
C25 -0.1557(3) 0.9334(2) 0.03490(14) 0.0495(5) Uani d . 1 C
C26 -0.2991(3) 1.0555(3) -0.00328(15) 0.0593(6) Uani d . 1 C
H1 0.5873 0.2761 0.1684 0.055 Uiso calc R 1 H
H32 1.0321 0.0423 0.1986 0.043 Uiso calc R 1 H
H33 1.2803 -0.1822 0.2354 0.049 Uiso calc R 1 H
H34 1.3233 -0.3270 0.3754 0.051 Uiso calc R 1 H
H35 1.1181 -0.2467 0.4784 0.053 Uiso calc R 1 H
H36 0.8726 -0.0198 0.4434 0.043 Uiso calc R 1 H
H42 0.5628 0.5573 0.2123 0.044 Uiso calc R 1 H
H43 0.6072 0.7851 0.2139 0.050 Uiso calc R 1 H
H44 0.8337 0.7715 0.2933 0.050 Uiso calc R 1 H
H45 1.0208 0.5273 0.3663 0.052 Uiso calc R 1 H
H46 0.9804 0.2971 0.3620 0.044 Uiso calc R 1 H
H52 0.5102 0.0595 0.3067 0.046 Uiso calc R 1 H
H53 0.3021 0.0628 0.3999 0.053 Uiso calc R 1 H
H54 0.2247 0.2292 0.5115 0.050 Uiso calc R 1 H
H55 0.3580 0.3907 0.5304 0.051 Uiso calc R 1 H
H56 0.5670 0.3873 0.4374 0.043 Uiso calc R 1 H
H12 0.2928 0.4910 0.2153 0.049 Uiso calc R 1 H
H13 0.0422 0.6935 0.1628 0.048 Uiso calc R 1 H
H15 0.1741 0.5814 -0.0842 0.044 Uiso calc R 1 H
H16 0.4199 0.3832 -0.0239 0.048 Uiso calc R 1 H
H22 -0.3531 0.9033 -0.1641 0.057 Uiso calc R 1 H
H23 -0.1097 0.6912 -0.1094 0.048 Uiso calc R 1 H
H25 -0.1096 0.9447 0.0879 0.059 Uiso calc R 1 H
H26 -0.3478 1.1502 0.0246 0.071 Uiso calc R 1 H

loop_
_atom_site_aniso_label
_atom_site_aniso_U_11
_atom_site_aniso_U_22
_atom_site_aniso_U_33
_atom_site_aniso_U_12
_atom_site_aniso_U_13
_atom_site_aniso_U_23
Si1 0.0270(3) 0.0287(2) 0.0296(3) -0.00930(19) -0.00110(18) -0.00335(18)
O1 0.0321(7) 0.0362(7) 0.0332(7) -0.0062(5) -0.0032(5) -0.0070(5)
C31 0.0294(8) 0.0279(8) 0.0309(8) -0.0132(7) -0.0018(7) -0.0041(6)
C32 0.0330(9) 0.0371(9) 0.0322(9) -0.0099(8) 0.0007(7) -0.0005(7)
C33 0.0331(10) 0.0394(10) 0.0435(11) -0.0082(8) 0.0048(8) -0.0080(8)
C34 0.0347(10) 0.0321(9) 0.0492(11) -0.0041(8) -0.0077(9) -0.0010(8)
C35 0.0433(11) 0.0403(10) 0.0398(11) -0.0119(9) -0.0057(9) 0.0072(8)
C36 0.0354(10) 0.0361(9) 0.0341(9) -0.0139(8) 0.0008(8) -0.0022(7)
C41 0.0279(8) 0.0314(8) 0.0280(8) -0.0101(7) 0.0049(7) -0.0045(7)
C42 0.0325(9) 0.0323(9) 0.0407(10) -0.0097(7) -0.0012(8) -0.0048(7)
C43 0.0421(11) 0.0286(9) 0.0482(11) -0.0091(8) 0.0037(9) -0.0033(8)
C44 0.0475(11) 0.0357(9) 0.0468(11) -0.0213(9) 0.0105(9) -0.0076(8)
C45 0.0414(11) 0.0474(11) 0.0463(11) -0.0246(9) -0.0019(9) -0.0038(9)
C46 0.0354(10) 0.0362(9) 0.0367(10) -0.0152(8) -0.0019(8) 0.0004(8)
C51 0.0278(8) 0.0282(8) 0.0329(9) -0.0087(7) -0.0046(7) -0.0004(7)
C52 0.0373(10) 0.0391(10) 0.0397(10) -0.0172(8) -0.0013(8) -0.0080(8)
C53 0.0400(11) 0.0465(11) 0.0524(12) -0.0254(9) 0.0011(9) -0.0051(9)
C54 0.0344(10) 0.0442(11) 0.0451(11) -0.0174(8) 0.0070(8) -0.0029(9)
C55 0.0398(11) 0.0420(10) 0.0465(11) -0.0170(9) 0.0095(9) -0.0121(9)
C56 0.0332(9) 0.0355(9) 0.0412(10) -0.0162(8) 0.0044(8) -0.0088(8)
N1 0.0311(8) 0.0384(8) 0.0430(9) -0.0124(7) -0.0043(7) -0.0015(7)
C12 0.0381(10) 0.0444(10) 0.0367(10) -0.0141(8) -0.0066(8) -0.0030(8)
C13 0.0365(10) 0.0436(10) 0.0340(10) -0.0113(8) -0.0023(8) -0.0068(8)
C14 0.0298(9) 0.0309(8) 0.0362(9) -0.0129(7) 0.0000(7) -0.0028(7)
C15 0.0355(10) 0.0373(9) 0.0331(9) -0.0128(8) 0.0018(7) -0.0018(7)
C16 0.0344(10) 0.0393(10) 0.0402(10) -0.0106(8) 0.0030(8) -0.0029(8)
N2 0.0396(10) 0.0517(10) 0.0502(11) -0.0073(8) -0.0049(8) 0.0032(8)
C22 0.0465(12) 0.0529(12) 0.0429(11) -0.0239(10) -0.0133(9) 0.0079(9)
C23 0.0413(10) 0.0369(10) 0.0419(10) -0.0175(8) -0.0063(8) 0.0016(8)
C24 0.0317(9) 0.0373(9) 0.0330(9) -0.0150(8) -0.0005(7) 0.0006(7)
C25 0.0422(11) 0.0487(11) 0.0421(11) -0.0036(9) -0.0059(9) -0.0099(9)
C26 0.0504(13) 0.0500(12) 0.0527(13) 0.0028(10) -0.0059(11) -0.0090(10)

loop_
_atom_type_symbol
_atom_type_description
_atom_type_scat_dispersion_real
_atom_type_scat_dispersion_imag
_atom_type_scat_source
C C 0.0033 0.0016 'International Tables Vol C Tables 4.2.6.8 and 6.1.1.4'
H H 0.0000 0.0000 'International Tables Vol C Tables 4.2.6.8 and 6.1.1.4'
N N 0.0061 0.0033 'International Tables Vol C Tables 4.2.6.8 and 6.1.1.4'
O O 0.0106 0.0060 'International Tables Vol C Tables 4.2.6.8 and 6.1.1.4'
Si Si 0.0817 0.0704 'International Tables Vol C Tables 4.2.6.8 and 6.1.1.4'

loop_
_geom_angle_atom_site_label_1
_geom_angle_atom_site_label_2
_geom_angle_atom_site_label_3
_geom_angle
_geom_angle_publ_flag
O1 Si1 C31 105.53(7) no
O1 Si1 C51 110.79(7) no
C31 Si1 C51 110.72(8) no
O1 Si1 C41 111.05(7) no
C31 Si1 C41 109.08(7) no
C51 Si1 C41 109.61(7) no
Si1 O1 H1 109.5 no
C36 C31 C32 117.12(16) no
C36 C31 Si1 123.16(13) no
C32 C31 Si1 119.72(13) no
C33 C32 C31 121.69(17) no
C33 C32 H32 119.2 no
C31 C32 H32 119.2 no
C34 C33 C32 119.71(18) no
C34 C33 H33 120.1 no
C32 C33 H33 120.1 no
C33 C34 C35 119.86(17) no
C33 C34 H34 120.1 no
C35 C34 H34 120.1 no
C34 C35 C36 120.40(18) no
C34 C35 H35 119.8 no
C36 C35 H35 119.8 no
C35 C36 C31 121.21(18) no
C35 C36 H36 119.4 no
C31 C36 H36 119.4 no
C46 C41 C42 116.55(16) no
C46 C41 Si1 122.33(13) no
C42 C41 Si1 121.11(13) no
C43 C42 C41 122.18(17) no
C43 C42 H42 118.9 no
C41 C42 H42 118.9 no
C44 C43 C42 119.69(17) no
C44 C43 H43 120.2 no
C42 C43 H43 120.2 no
C43 C44 C45 119.93(18) no
C43 C44 H44 120.0 no
C45 C44 H44 120.0 no
C44 C45 C46 120.12(18) no
C44 C45 H45 119.9 no
C46 C45 H45 119.9 no
C45 C46 C41 121.52(17) no
C45 C46 H46 119.2 no
C41 C46 H46 119.2 no
C56 C51 C52 116.71(16) no
C56 C51 Si1 123.22(13) no
C52 C51 Si1 120.06(13) no
C53 C52 C51 121.71(17) no
C53 C52 H52 119.1 no
C51 C52 H52 119.1 no
C54 C53 C52 119.97(18) no
C54 C53 H53 120.0 no
C52 C53 H53 120.0 no
C55 C54 C53 119.92(18) no
C55 C54 H54 120.0 no
C53 C54 H54 120.0 no
C54 C55 C56 119.85(18) no
C54 C55 H55 120.1 no
C56 C55 H55 120.1 no
C55 C56 C51 121.84(17) no
C55 C56 H56 119.1 no
C51 C56 H56 119.1 no
C12 N1 C16 116.54(16) no
N1 C12 C13 123.96(17) no
N1 C12 H12 118.0 no
C13 C12 H12 118.0 no
C12 C13 C14 119.20(18) no
C12 C13 H13 120.4 no
C14 C13 H13 120.4 no
C15 C14 C13 117.08(16) no
C15 C14 C24 121.51(16) no
C13 C14 C24 121.40(16) no
C16 C15 C14 119.58(17) no
C16 C15 H15 120.2 no
C14 C15 H15 120.2 no
N1 C16 C15 123.63(18) no
N1 C16 H16 118.2 no
C15 C16 H16 118.2 no
C26 N2 C22 115.73(18) no
N2 C22 C23 124.39(19) no
N2 C22 H22 117.8 no
C23 C22 H22 117.8 no
C24 C23 C22 119.06(18) no
C24 C23 H23 120.5 no
C22 C23 H23 120.5 no
C23 C24 C25 116.94(17) no
C23 C24 C14 121.63(17) no
C25 C24 C14 121.42(16) no
C26 C25 C24 119.64(19) no
C26 C25 H25 120.2 no
C24 C25 H25 120.2 no
N2 C26 C25 124.2(2) no
N2 C26 H26 117.9 no
C25 C26 H26 117.9 no

loop_
_geom_bond_atom_site_label_1
_geom_bond_atom_site_label_2
_geom_bond_distance
_geom_bond_publ_flag
Si1 O1 1.6292(12) no
Si1 C31 1.8660(17) no
Si1 C51 1.8707(18) no
Si1 C41 1.8732(17) no
O1 H1 0.84 no
C31 C36 1.398(2) no
C31 C32 1.401(2) no
C32 C33 1.391(2) no
C32 H32 0.95 no
C33 C34 1.378(3) no
C33 H33 0.95 no
C34 C35 1.382(3) no
C34 H34 0.95 no
C35 C36 1.386(3) no
C35 H35 0.95 no
C36 H36 0.95 no
C41 C46 1.400(2) no
C41 C42 1.404(2) no
C42 C43 1.385(3) no
C42 H42 0.95 no
C43 C44 1.381(3) no
C43 H43 0.95 no
C44 C45 1.382(3) no
C44 H44 0.95 no
C45 C46 1.391(3) no
C45 H45 0.95 no
C46 H46 0.95 no
C51 C56 1.396(2) no
C51 C52 1.404(2) no
C52 C53 1.385(3) no
C52 H52 0.95 no
C53 C54 1.381(3) no
C53 H53 0.95 no
C54 C55 1.380(3) no
C54 H54 0.95 no
C55 C56 1.389(3) no
C55 H55 0.95 no
C56 H56 0.95 no
N1 C12 1.333(2) no
N1 C16 1.343(2) no
C12 C13 1.383(3) no
C12 H12 0.95 no
C13 C14 1.393(2) no
C13 H13 0.95 no
C14 C15 1.391(2) no
C14 C24 1.488(2) no
C15 C16 1.377(3) no
C15 H15 0.95 no
C16 H16 0.95 no
N2 C26 1.330(3) no
N2 C22 1.332(3) no
C22 C23 1.389(3) no
C22 H22 0.95 no
C23 C24 1.382(3) no
C23 H23 0.95 no
C24 C25 1.386(3) no
C25 C26 1.381(3) no
C25 H25 0.95 no
C26 H26 0.95 no

loop_
_geom_hbond_atom_site_label_D
_geom_hbond_atom_site_label_H
_geom_hbond_atom_site_label_A
_geom_hbond_site_symmetry_A
_geom_hbond_distance_DH
_geom_hbond_distance_HA
_geom_hbond_distance_DA
_geom_hbond_angle_DHA
_geom_hbond_publ_flag
O1 H1 N1 . 0.84 1.97 2.784(2) 164 y
C23 H23 Cg1 2_565 0.95 2.81 3.346(2) 117 y
C32 H32 Cg2 2_665 0.95 3.03 3.810(2) 140 y
C44 H44 Cg3 1_565 0.95 3.00 3.822(2) 145 y
C55 H55 Cg4 2_666 0.95 3.06 3.901(2) 149 y

loop_
_geom_torsion_atom_site_label_1
_geom_torsion_atom_site_label_2
_geom_torsion_atom_site_label_3
_geom_torsion_atom_site_label_4
_geom_torsion
_geom_torsion_publ_flag
O1 Si1 C31 C36 -138.30(14) no
C51 Si1 C31 C36 -18.38(17) no
C41 Si1 C31 C36 102.32(15) no
O1 Si1 C31 C32 42.44(15) no
C51 Si1 C31 C32 162.36(13) no
C41 Si1 C31 C32 -76.94(15) no
C36 C31 C32 C33 0.2(3) no
Si1 C31 C32 C33 179.46(14) no
C31 C32 C33 C34 0.3(3) no
C32 C33 C34 C35 -0.1(3) no
C33 C34 C35 C36 -0.6(3) no
C34 C35 C36 C31 1.2(3) no
C32 C31 C36 C35 -0.9(3) no
Si1 C31 C36 C35 179.82(14) no
O1 Si1 C41 C46 -132.88(14) no
C31 Si1 C41 C46 -16.99(17) no
C51 Si1 C41 C46 104.38(15) no
O1 Si1 C41 C42 46.18(16) no
C31 Si1 C41 C42 162.07(14) no
C51 Si1 C41 C42 -76.56(15) no
C46 C41 C42 C43 -0.4(3) no
Si1 C41 C42 C43 -179.53(15) no
C41 C42 C43 C44 -0.9(3) no
C42 C43 C44 C45 1.3(3) no
C43 C44 C45 C46 -0.5(3) no
C44 C45 C46 C41 -0.9(3) no
C42 C41 C46 C45 1.3(3) no
Si1 C41 C46 C45 -179.61(15) no
O1 Si1 C51 C56 -141.84(14) no
C31 Si1 C51 C56 101.44(15) no
C41 Si1 C51 C56 -18.94(17) no
O1 Si1 C51 C52 39.16(16) no
C31 Si1 C51 C52 -77.56(15) no
C41 Si1 C51 C52 162.06(14) no
C56 C51 C52 C53 0.8(3) no
Si1 C51 C52 C53 179.89(15) no
C51 C52 C53 C54 -0.2(3) no
C52 C53 C54 C55 -0.4(3) no
C53 C54 C55 C56 0.3(3) no
C54 C55 C56 C51 0.4(3) no
C52 C51 C56 C55 -0.9(3) no
Si1 C51 C56 C55 -179.96(14) no
C16 N1 C12 C13 -1.3(3) no
N1 C12 C13 C14 0.3(3) no
C12 C13 C14 C15 0.7(3) no
C12 C13 C14 C24 -178.40(17) no
C13 C14 C15 C16 -0.7(3) no
C24 C14 C15 C16 178.35(17) no
C12 N1 C16 C15 1.2(3) no
C14 C15 C16 N1 -0.2(3) no
C26 N2 C22 C23 -1.8(3) no
N2 C22 C23 C24 1.0(3) no
C22 C23 C24 C25 0.8(3) no
C22 C23 C24 C14 -178.36(17) no
C15 C14 C24 C23 31.7(3) no
C13 C14 C24 C23 -149.28(19) no
C15 C14 C24 C25 -147.5(2) no
C13 C14 C24 C25 31.6(3) no
C23 C24 C25 C26 -1.8(3) no
C14 C24 C25 C26 177.4(2) no
C22 N2 C26 C25 0.7(4) no
C24 C25 C26 N2 1.0(4) no

loop_
_cod_related_entry_id
_cod_related_entry_database
_cod_related_entry_code
1 ChemSpider 21140336
